data_4510890
loop_
_publ_author_name
'Karpinska, Jolanta'
'Erxleben, Andrea'
'McArdle, Patrick'

_publ_section_title
;
 17\b-Hydroxy-17\a-methylandrostano[3,2-c]pyrazole, Stanozolol: The
 Crystal Structures of Polymorphs 1 and 2 and 10 Solvates
;
_journal_issue 7
_journal_name_full 'Crystal Growth &amp; Design'
_journal_page_first 2829
_journal_paper_doi 10.1021/cg101651p
_journal_volume 11
_journal_year 2011
_chemical_absolute_configuration
;
 absolute configuration not established by anomalous dispersion
 effects in diffraction measurements on the crystal.
;
_chemical_formula_sum 'C23 H38 N2 O2'
_chemical_formula_weight 374.55
_chemical_name_systematic
;
 ?
;
_space_group_IT_number 19
_symmetry_cell_setting orthorhombic
_symmetry_space_group_name_Hall 'P 2ac 2ab'
_symmetry_space_group_name_H-M 'P 21 21 21'
_atom_sites_solution_hydrogens geom
_atom_sites_solution_primary direct
_atom_sites_solution_secondary difmap
_audit_creation_method SHELXL-97
_cell_angle_alpha 90.00
_cell_angle_beta 90.00
_cell_angle_gamma 90.00
_cell_formula_units_Z 4
_cell_length_a 7.1392(5)
_cell_length_b 10.9541(8)
_cell_length_c 26.8891(16)
_cell_measurement_reflns_used 1771
_cell_measurement_temperature 150(2)
_cell_measurement_theta_max 25.3487
_cell_measurement_theta_min 2.9306
_cell_volume 2102.8(2)
_computing_cell_refinement
;
CrysAlisPro, Oxford Diffraction Ltd.,
Version 1.171.34.36 (release 02-08-2010 CrysAlis171 .NET)
(compiled Aug  2 2010,13:00:58)
;
_computing_data_collection
;
CrysAlisPro, Oxford Diffraction Ltd.,
Version 1.171.34.36 (release 02-08-2010 CrysAlis171 .NET)
(compiled Aug  2 2010,13:00:58)
;
_computing_data_reduction
;
CrysAlisPro, Oxford Diffraction Ltd.,
Version 1.171.34.36 (release 02-08-2010 CrysAlis171 .NET)
(compiled Aug  2 2010,13:00:58)
;
_computing_molecular_graphics 'ORTEX (P.McArdle, 1995)'
_computing_publication_material 'SHELXL-97/2 (Sheldrick,1997)'
_computing_structure_refinement 'SHELXL-97 (Sheldrick, 1997)'
_computing_structure_solution 'SHELXS-97 (Sheldrick, 1990)'
_diffrn_ambient_temperature 150(2)
_diffrn_detector_area_resol_mean 16.1048
_diffrn_measured_fraction_theta_full 0.999
_diffrn_measured_fraction_theta_max 0.999
_diffrn_measurement_details
;
  1 omega  -76.00   41.00   1.0000   20.0000
omega____ theta____ kappa____ phi______ frames
    -      -18.4841    0.0000  -30.0000 117
  2 omega  -47.00  -20.00   1.0000   20.0000
omega____ theta____ kappa____ phi______ frames
    -      -18.4841  125.0000   28.0000 27
;
_diffrn_measurement_device_type 'Xcalibur, Sapphire3'
_diffrn_measurement_method '\w scans'
_diffrn_orient_matrix_UB_11 -0.0108585000
_diffrn_orient_matrix_UB_12 0.0634389000
_diffrn_orient_matrix_UB_13 0.0044232000
_diffrn_orient_matrix_UB_21 0.0804578000
_diffrn_orient_matrix_UB_22 0.0120265000
_diffrn_orient_matrix_UB_23 -0.0146706000
_diffrn_orient_matrix_UB_31 -0.0572802000
_diffrn_orient_matrix_UB_32 0.0048674000
_diffrn_orient_matrix_UB_33 -0.0214700000
_diffrn_radiation_monochromator graphite
_diffrn_radiation_source 'Enhance (Mo) X-ray Source'
_diffrn_radiation_type 'Mo K\a'
_diffrn_radiation_wavelength 0.7107
_diffrn_reflns_av_R_equivalents 0.0460
_diffrn_reflns_limit_h_max 4
_diffrn_reflns_limit_h_min -9
_diffrn_reflns_limit_k_max 11
_diffrn_reflns_limit_k_min -13
_diffrn_reflns_limit_l_max 33
_diffrn_reflns_limit_l_min -35
_diffrn_reflns_number 6211
_diffrn_reflns_theta_full 25.34
_diffrn_reflns_theta_max 28.8699
_diffrn_reflns_theta_min 2.9306
_exptl_absorpt_coefficient_mu 0.075
_exptl_absorpt_correction_T_max 1.00000
_exptl_absorpt_correction_T_min 0.92877
_exptl_absorpt_correction_type multi-scan
_exptl_absorpt_process_details
;
CrysAlisPro, Oxford Diffraction Ltd.,
Version 1.171.34.36 (release 02-08-2010 CrysAlis171 .NET)
(compiled Aug  2 2010,13:00:58)
Empirical absorption correction using spherical harmonics,
 implemented in SCALE3 ABSPACK scaling algorithm.
;
_exptl_crystal_colour Colourless
_exptl_crystal_density_diffrn 1.183
_exptl_crystal_density_method 'not measured'
_exptl_crystal_description Parallelepiped
_exptl_crystal_F_000 824
_exptl_crystal_size_max 0.80
_exptl_crystal_size_mid 0.35
_exptl_crystal_size_min 0.15
_refine_diff_density_max 0.198
_refine_diff_density_min -0.182
_refine_diff_density_rms 0.046
_refine_ls_abs_structure_details 'Flack H D (1983), Acta Cryst. A39, 876-881'
_refine_ls_abs_structure_Flack 0(2)
_refine_ls_extinction_method none
_refine_ls_goodness_of_fit_ref 0.892
_refine_ls_hydrogen_treatment mixed
_refine_ls_matrix_type full
_refine_ls_number_parameters 260
_refine_ls_number_reflns 3627
_refine_ls_number_restraints 3
_refine_ls_restrained_S_all 0.892
_refine_ls_R_factor_all 0.0993
_refine_ls_R_factor_gt 0.0550
_refine_ls_shift/su_max 0.000
_refine_ls_shift/su_mean 0.000
_refine_ls_structure_factor_coef Fsqd
_refine_ls_weighting_details 'calc w=1/[\s^2^(Fo^2^)+(0.0029P)^2^+0.0000P] where P=(Fo^2^+2Fc^2^)/3'
_refine_ls_weighting_scheme calc
_refine_ls_wR_factor_gt 0.0705
_refine_ls_wR_factor_ref 0.0894
_reflns_number_gt 2219
_reflns_number_total 3627
_reflns_threshold_expression >2sigma(I)
_cod_data_source_file 3.cif
_cod_data_source_block stan_etoh4
_cod_depositor_comments
;
The following automatic conversions were performed:

'_symmetry_cell_setting' value 'Orthorhombic' changed to
'orthorhombic' according to
/usr/data/users/saulius/automatic-downloads/retrospective/ACS/lib/dictionaries/cif_core.dic
dictionary named 'cif_core.dic' version 2.4.2 from 2011-04-26.

Automatic conversion script
Id: cif_fix_values 2281 2013-09-26 08:29:07Z andrius 
;
_cod_original_cell_volume 2102.8(3)
_cod_original_sg_symbol_H-M P212121
_cod_database_code 4510890

loop_
_symmetry_equiv_pos_as_xyz
'x, y, z'
'-x+1/2, -y, z+1/2'
'-x, y+1/2, -z+1/2'
'x+1/2, -y+1/2, -z'

loop_
_atom_site_label
_atom_site_type_symbol
_atom_site_fract_x
_atom_site_fract_y
_atom_site_fract_z
_atom_site_U_iso_or_equiv
_atom_site_adp_type
_atom_site_occupancy
_atom_site_symmetry_multiplicity
_atom_site_calc_flag
_atom_site_refinement_flags
O1 O 0.5486(4) -0.0475(3) 1.21283(9) 0.0241(6) Uani 1 1 d D
H1O1 H 0.643(4) -0.082(4) 1.2203(15) 0.066(17) Uiso 1 1 d D
O2 O 0.4027(4) 0.6468(3) 0.77015(11) 0.0430(8) Uani 1 1 d D
H1O2 H 0.471(5) 0.615(3) 0.7477(10) 0.034(14) Uiso 1 1 d D
N1 N 0.1641(5) 0.0290(3) 0.80145(11) 0.0247(8) Uani 1 1 d D
H1N1 H 0.107(5) 0.030(4) 0.7728(9) 0.060(15) Uiso 1 1 d D
N2 N 0.3466(4) 0.0642(3) 0.80294(10) 0.0220(8) Uani 1 1 d .
C1 C 0.1005(5) -0.0043(3) 0.84682(12) 0.0268(10) Uani 1 1 d .
H1 H -0.0215 -0.0336 0.8544 0.035 Uiso 1 1 calc R
C2 C 0.2462(5) 0.0120(3) 0.88028(12) 0.0215(9) Uani 1 1 d .
C3 C 0.2586(5) -0.0040(3) 0.93600(11) 0.0224(9) Uani 1 1 d .
H3A H 0.1938 -0.0804 0.9456 0.029 Uiso 1 1 calc R
H3B H 0.1935 0.0648 0.9525 0.029 Uiso 1 1 calc R
C4 C 0.4636(5) -0.0091(3) 0.95432(12) 0.0170(8) Uani 1 1 d .
C5 C 0.4665(5) 0.0184(3) 1.01130(12) 0.0178(8) Uani 1 1 d .
H5 H 0.4056 0.1000 1.0153 0.023 Uiso 1 1 calc R
C6 C 0.3502(5) -0.0707(3) 1.04314(11) 0.0301(10) Uani 1 1 d .
H6A H 0.2207 -0.0738 1.0300 0.039 Uiso 1 1 calc R
H6B H 0.4044 -0.1536 1.0403 0.039 Uiso 1 1 calc R
C7 C 0.3445(5) -0.0335(4) 1.09831(11) 0.0267(10) Uani 1 1 d .
H7A H 0.2783 0.0455 1.1017 0.035 Uiso 1 1 calc R
H7B H 0.2739 -0.0956 1.1174 0.035 Uiso 1 1 calc R
C8 C 0.5428(5) -0.0218(3) 1.11962(12) 0.0183(8) Uani 1 1 d .
C9 C 0.5640(5) 0.0392(3) 1.17229(12) 0.0218(9) Uani 1 1 d .
C10 C 0.7613(6) 0.0981(3) 1.17078(12) 0.0284(10) Uani 1 1 d .
H10A H 0.7547 0.1840 1.1821 0.037 Uiso 1 1 calc R
H10B H 0.8479 0.0532 1.1930 0.037 Uiso 1 1 calc R
C11 C 0.8318(5) 0.0922(3) 1.11664(11) 0.0284(10) Uani 1 1 d .
H11A H 0.8908 0.1701 1.1065 0.037 Uiso 1 1 calc R
H11B H 0.9228 0.0249 1.1121 0.037 Uiso 1 1 calc R
C12 C 0.6509(5) 0.0684(3) 1.08724(11) 0.0177(8) Uani 1 1 d .
H12 H 0.5784 0.1465 1.0881 0.023 Uiso 1 1 calc R
C13 C 0.6664(5) 0.0327(3) 1.03229(11) 0.0173(8) Uani 1 1 d .
H13 H 0.7332 -0.0473 1.0297 0.022 Uiso 1 1 calc R
C14 C 0.7762(5) 0.1290(3) 1.00369(11) 0.0291(10) Uani 1 1 d .
H14A H 0.9072 0.1298 1.0157 0.038 Uiso 1 1 calc R
H14B H 0.7212 0.2103 1.0103 0.038 Uiso 1 1 calc R
C15 C 0.7749(5) 0.1054(4) 0.94772(11) 0.0280(10) Uani 1 1 d .
H15A H 0.8387 0.1735 0.9305 0.036 Uiso 1 1 calc R
H15B H 0.8452 0.0295 0.9405 0.036 Uiso 1 1 calc R
C16 C 0.5760(5) 0.0932(3) 0.92793(11) 0.0201(9) Uani 1 1 d .
H16 H 0.5107 0.1719 0.9354 0.026 Uiso 1 1 calc R
C17 C 0.5830(5) 0.0813(3) 0.87093(11) 0.0237(9) Uani 1 1 d .
H17A H 0.6296 0.1583 0.8562 0.031 Uiso 1 1 calc R
H17B H 0.6702 0.0149 0.8615 0.031 Uiso 1 1 calc R
C18 C 0.3938(5) 0.0542(3) 0.85156(12) 0.0190(9) Uani 1 1 d .
C19 C 0.5429(6) -0.1368(3) 0.94228(12) 0.0274(10) Uani 1 1 d .
H19A H 0.6761 -0.1395 0.9510 0.036 Uiso 1 1 calc R
H19B H 0.5282 -0.1534 0.9067 0.036 Uiso 1 1 calc R
H19C H 0.4749 -0.1986 0.9615 0.036 Uiso 1 1 calc R
C20 C 0.6366(6) -0.1496(3) 1.12165(11) 0.0279(10) Uani 1 1 d .
H20A H 0.7652 -0.1413 1.1339 0.036 Uiso 1 1 calc R
H20B H 0.6383 -0.1853 1.0882 0.036 Uiso 1 1 calc R
H20C H 0.5654 -0.2027 1.1441 0.036 Uiso 1 1 calc R
C21 C 0.4113(6) 0.1337(3) 1.18330(13) 0.0420(12) Uani 1 1 d .
H21A H 0.4374 0.1733 1.2152 0.055 Uiso 1 1 calc R
H21B H 0.2892 0.0929 1.1849 0.055 Uiso 1 1 calc R
H21C H 0.4096 0.1952 1.1568 0.055 Uiso 1 1 calc R
C22 C 0.4545(6) 0.7712(3) 0.77538(14) 0.0311(10) Uani 1 1 d .
H22A H 0.3656 0.8120 0.7982 0.040 Uiso 1 1 calc R
H22B H 0.4458 0.8119 0.7426 0.040 Uiso 1 1 calc R
C23 C 0.6506(6) 0.7853(3) 0.79532(12) 0.0368(11) Uani 1 1 d .
H23A H 0.7367 0.7350 0.7757 0.048 Uiso 1 1 calc R
H23B H 0.6540 0.7589 0.8301 0.048 Uiso 1 1 calc R
H23C H 0.6885 0.8711 0.7931 0.048 Uiso 1 1 calc R

loop_
_atom_site_aniso_label
_atom_site_aniso_U_11
_atom_site_aniso_U_22
_atom_site_aniso_U_33
_atom_site_aniso_U_23
_atom_site_aniso_U_13
_atom_site_aniso_U_12
O1 0.0272(16) 0.0314(16) 0.0137(14) 0.0084(12) 0.0007(13) 0.0040(16)
O2 0.045(2) 0.0316(17) 0.052(2) -0.0057(17) 0.0259(18) -0.0134(18)
N1 0.0266(19) 0.0313(19) 0.0163(17) 0.0036(16) -0.0065(17) 0.0016(18)
N2 0.0237(18) 0.0227(18) 0.0198(17) -0.0010(14) 0.0011(16) 0.0047(17)
C1 0.018(2) 0.040(2) 0.022(2) 0.0032(19) 0.0000(18) 0.003(2)
C2 0.0162(19) 0.023(2) 0.0252(19) -0.0004(19) -0.0017(19) -0.0003(18)
C3 0.018(2) 0.030(2) 0.0188(19) 0.0035(19) -0.0010(18) -0.0042(19)
C4 0.0171(19) 0.019(2) 0.0152(19) 0.0011(16) 0.0015(17) -0.0019(19)
C5 0.0196(19) 0.0194(19) 0.0145(18) 0.0011(17) 0.0012(17) -0.0021(19)
C6 0.021(2) 0.049(3) 0.021(2) 0.007(2) -0.0040(19) -0.008(2)
C7 0.021(2) 0.046(3) 0.0133(18) 0.0057(19) 0.0005(18) -0.009(2)
C8 0.024(2) 0.0185(19) 0.0129(18) -0.0003(16) 0.0036(18) -0.0051(19)
C9 0.023(2) 0.030(2) 0.0119(18) -0.0048(17) 0.0010(18) 0.004(2)
C10 0.043(3) 0.021(2) 0.021(2) -0.0030(18) -0.007(2) -0.007(2)
C11 0.031(2) 0.037(2) 0.0169(19) 0.0029(19) -0.007(2) -0.017(2)
C12 0.021(2) 0.0172(19) 0.0147(17) 0.0009(16) -0.0021(18) -0.0001(19)
C13 0.0160(19) 0.0205(19) 0.0152(18) -0.0008(16) -0.0024(17) -0.0014(19)
C14 0.027(2) 0.041(3) 0.019(2) 0.0005(19) -0.0025(19) -0.016(2)
C15 0.026(2) 0.045(3) 0.0135(18) 0.0009(18) -0.0010(19) -0.012(2)
C16 0.026(2) 0.022(2) 0.0123(19) 0.0014(16) -0.0010(17) -0.006(2)
C17 0.024(2) 0.029(2) 0.0178(19) 0.0010(18) -0.0052(18) -0.002(2)
C18 0.025(2) 0.017(2) 0.0146(19) -0.0040(16) -0.0046(18) 0.0083(19)
C19 0.034(2) 0.023(2) 0.025(2) -0.0025(18) -0.006(2) 0.005(2)
C20 0.044(3) 0.0212(19) 0.0190(19) -0.0015(17) -0.004(2) 0.006(2)
C21 0.052(3) 0.051(3) 0.023(2) -0.002(2) -0.001(2) 0.027(3)
C22 0.035(2) 0.026(2) 0.032(2) 0.008(2) 0.006(2) 0.003(2)
C23 0.047(3) 0.036(2) 0.027(2) -0.0045(19) -0.005(2) 0.008(3)

loop_
_atom_type_symbol
_atom_type_description
_atom_type_scat_dispersion_real
_atom_type_scat_dispersion_imag
_atom_type_scat_source
C C 0.0033 0.0016 'International Tables Vol C Tables 4.2.6.8 and 6.1.1.4'
H H 0.0000 0.0000 'International Tables Vol C Tables 4.2.6.8 and 6.1.1.4'
N N 0.0061 0.0033 'International Tables Vol C Tables 4.2.6.8 and 6.1.1.4'
O O 0.0106 0.0060 'International Tables Vol C Tables 4.2.6.8 and 6.1.1.4'

loop_
_geom_angle_atom_site_label_1
_geom_angle_atom_site_label_2
_geom_angle_atom_site_label_3
_geom_angle
C9 O1 H1O1 116(3)
C22 O2 H1O2 108(3)
C1 N1 N2 111.8(3)
C1 N1 H1N1 130(3)
N2 N1 H1N1 118(3)
C18 N2 N1 104.1(3)
N1 C1 C2 107.4(3)
N1 C1 H1 126.3
C2 C1 H1 126.3
C18 C2 C1 104.6(3)
C18 C2 C3 123.2(3)
C1 C2 C3 132.2(4)
C2 C3 C4 112.1(3)
C2 C3 H3A 109.2
C4 C3 H3A 109.2
C2 C3 H3B 109.2
C4 C3 H3B 109.2
H3A C3 H3B 107.9
C19 C4 C3 108.3(3)
C19 C4 C16 111.7(3)
C3 C4 C16 108.5(3)
C19 C4 C5 112.1(3)
C3 C4 C5 108.6(3)
C16 C4 C5 107.6(3)
C6 C5 C13 111.1(3)
C6 C5 C4 114.5(3)
C13 C5 C4 113.0(3)
C6 C5 H5 105.8
C13 C5 H5 105.8
C4 C5 H5 105.8
C7 C6 C5 112.5(3)
C7 C6 H6A 109.1
C5 C6 H6A 109.1
C7 C6 H6B 109.1
C5 C6 H6B 109.1
H6A C6 H6B 107.8
C8 C7 C6 111.0(3)
C8 C7 H7A 109.4
C6 C7 H7A 109.4
C8 C7 H7B 109.4
C6 C7 H7B 109.4
H7A C7 H7B 108.0
C12 C8 C7 107.9(3)
C12 C8 C20 112.7(3)
C7 C8 C20 109.6(3)
C12 C8 C9 100.9(3)
C7 C8 C9 117.4(3)
C20 C8 C9 108.1(3)
O1 C9 C21 104.1(3)
O1 C9 C10 111.2(3)
C21 C9 C10 111.7(3)
O1 C9 C8 113.0(3)
C21 C9 C8 113.1(3)
C10 C9 C8 103.9(3)
C11 C10 C9 107.7(3)
C11 C10 H10A 110.2
C9 C10 H10A 110.2
C11 C10 H10B 110.2
C9 C10 H10B 110.2
H10A C10 H10B 108.5
C12 C11 C10 102.6(3)
C12 C11 H11A 111.2
C10 C11 H11A 111.2
C12 C11 H11B 111.2
C10 C11 H11B 111.2
H11A C11 H11B 109.2
C8 C12 C13 114.9(3)
C8 C12 C11 104.0(3)
C13 C12 C11 118.6(3)
C8 C12 H12 106.2
C13 C12 H12 106.2
C11 C12 H12 106.2
C14 C13 C12 110.3(3)
C14 C13 C5 111.2(3)
C12 C13 C5 108.2(3)
C14 C13 H13 109.0
C12 C13 H13 109.0
C5 C13 H13 109.0
C13 C14 C15 112.2(3)
C13 C14 H14A 109.2
C15 C14 H14A 109.2
C13 C14 H14B 109.2
C15 C14 H14B 109.2
H14A C14 H14B 107.9
C16 C15 C14 111.4(3)
C16 C15 H15A 109.3
C14 C15 H15A 109.3
C16 C15 H15B 109.3
C14 C15 H15B 109.3
H15A C15 H15B 108.0
C15 C16 C17 109.0(3)
C15 C16 C4 112.7(3)
C17 C16 C4 114.3(3)
C15 C16 H16 106.8
C17 C16 H16 106.8
C4 C16 H16 106.8
C18 C17 C16 109.8(3)
C18 C17 H17A 109.7
C16 C17 H17A 109.7
C18 C17 H17B 109.7
C16 C17 H17B 109.7
H17A C17 H17B 108.2
N2 C18 C2 112.0(3)
N2 C18 C17 123.5(3)
C2 C18 C17 124.4(3)
C4 C19 H19A 109.5
C4 C19 H19B 109.5
H19A C19 H19B 109.5
C4 C19 H19C 109.5
H19A C19 H19C 109.5
H19B C19 H19C 109.5
C8 C20 H20A 109.5
C8 C20 H20B 109.5
H20A C20 H20B 109.5
C8 C20 H20C 109.5
H20A C20 H20C 109.5
H20B C20 H20C 109.5
C9 C21 H21A 109.5
C9 C21 H21B 109.5
H21A C21 H21B 109.5
C9 C21 H21C 109.5
H21A C21 H21C 109.5
H21B C21 H21C 109.5
O2 C22 C23 112.1(3)
O2 C22 H22A 109.2
C23 C22 H22A 109.2
O2 C22 H22B 109.2
C23 C22 H22B 109.2
H22A C22 H22B 107.9
C22 C23 H23A 109.5
C22 C23 H23B 109.5
H23A C23 H23B 109.5
C22 C23 H23C 109.5
H23A C23 H23C 109.5
H23B C23 H23C 109.5

loop_
_geom_bond_atom_site_label_1
_geom_bond_atom_site_label_2
_geom_bond_distance
O1 C9 1.450(4)
O1 H1O1 0.797(19)
O2 C22 1.419(4)
O2 H1O2 0.851(18)
N1 C1 1.352(4)
N1 N2 1.359(4)
N1 H1N1 0.871(18)
N2 C18 1.354(4)
C1 C2 1.387(5)
C1 H1 0.9500
C2 C18 1.386(5)
C2 C3 1.511(4)
C3 C4 1.545(5)
C3 H3A 0.9900
C3 H3B 0.9900
C4 C19 1.543(4)
C4 C16 1.551(4)
C4 C5 1.562(4)
C5 C6 1.541(4)
C5 C13 1.543(5)
C5 H5 1.0000
C6 C7 1.539(4)
C6 H6A 0.9900
C6 H6B 0.9900
C7 C8 1.533(5)
C7 H7A 0.9900
C7 H7B 0.9900
C8 C12 1.527(4)
C8 C20 1.552(4)
C8 C9 1.573(4)
C9 C21 1.532(5)
C9 C10 1.550(5)
C10 C11 1.542(4)
C10 H10A 0.9900
C10 H10B 0.9900
C11 C12 1.536(5)
C11 H11A 0.9900
C11 H11B 0.9900
C12 C13 1.532(4)
C12 H12 1.0000
C13 C14 1.523(4)
C13 H13 1.0000
C14 C15 1.527(4)
C14 H14A 0.9900
C14 H14B 0.9900
C15 C16 1.522(5)
C15 H15A 0.9900
C15 H15B 0.9900
C16 C17 1.539(4)
C16 H16 1.0000
C17 C18 1.478(5)
C17 H17A 0.9900
C17 H17B 0.9900
C19 H19A 0.9800
C19 H19B 0.9800
C19 H19C 0.9800
C20 H20A 0.9800
C20 H20B 0.9800
C20 H20C 0.9800
C21 H21A 0.9800
C21 H21B 0.9800
C21 H21C 0.9800
C22 C23 1.507(5)
C22 H22A 0.9900
C22 H22B 0.9900
C23 H23A 0.9800
C23 H23B 0.9800
C23 H23C 0.9800
